data_4500110
loop_
_publ_author_name
'Farnum, Gregory A.'
'Pochodylo, Amy L.'
'LaDuca, Robert L.'

_publ_section_title
;
 Tether Length Control of Topology in Cadmium 4-Methylphthalate
 Two-Dimensional Coordination Polymers: An Acentric Buckled Grid and a
 Rare Self-Catenated Layer
;
_journal_issue 3
_journal_name_full 'Crystal Growth &amp; Design'
_journal_page_first 678
_journal_paper_doi 10.1021/cg100972s
_journal_volume 11
_journal_year 2011
_chemical_formula_sum 'C57 H54 Cd2 N6 O8'
_chemical_formula_weight 1175.86
_chemical_name_systematic
; 
 ? 
;
_space_group_IT_number 60
_symmetry_cell_setting orthorhombic
_symmetry_space_group_name_Hall '-P 2n 2ab'
_symmetry_space_group_name_H-M 'P b c n'
_atom_sites_solution_hydrogens geom
_atom_sites_solution_primary direct
_atom_sites_solution_secondary difmap
_audit_creation_method SHELXL-97
_audit_update_record
;
2009-09-04 # Formatted by publCIF
;
_cell_angle_alpha 90.00
_cell_angle_beta 90.00
_cell_angle_gamma 90.00
_cell_formula_units_Z 4
_cell_length_a 22.0525(17)
_cell_length_b 23.1373(18)
_cell_length_c 10.1729(8)
_cell_measurement_reflns_used 72392
_cell_measurement_temperature 173(2)
_cell_measurement_theta_max 25.41
_cell_measurement_theta_min 1.76
_cell_volume 5190.6(7)
_computing_structure_refinement 'SHELXL-97 (Sheldrick, 2008)'
_computing_structure_solution 'SHELXS-97 (Sheldrick, 2008)'
_diffrn_ambient_temperature 173(2)
_diffrn_measured_fraction_theta_full 0.999
_diffrn_measured_fraction_theta_max 0.998
_diffrn_radiation_monochromator graphite
_diffrn_radiation_source 'fine-focus sealed tube'
_diffrn_radiation_type MoK\a
_diffrn_radiation_wavelength 0.71073
_diffrn_reflns_av_R_equivalents 0.0550
_diffrn_reflns_av_sigmaI/netI 0.0219
_diffrn_reflns_limit_h_max 26
_diffrn_reflns_limit_h_min -26
_diffrn_reflns_limit_k_max 27
_diffrn_reflns_limit_k_min -27
_diffrn_reflns_limit_l_max 12
_diffrn_reflns_limit_l_min -12
_diffrn_reflns_number 72392
_diffrn_reflns_theta_full 25.00
_diffrn_reflns_theta_max 25.41
_diffrn_reflns_theta_min 1.76
_exptl_absorpt_coefficient_mu 0.881
_exptl_absorpt_correction_T_max 0.9540
_exptl_absorpt_correction_T_min 0.7022
_exptl_absorpt_correction_type multi-scan
_exptl_absorpt_process_details SADABS
_exptl_crystal_colour colourless
_exptl_crystal_density_diffrn 1.505
_exptl_crystal_density_method 'not measured'
_exptl_crystal_description plate
_exptl_crystal_F_000 2392
_exptl_crystal_size_max 0.43
_exptl_crystal_size_mid 0.25
_exptl_crystal_size_min 0.05
_refine_diff_density_max 0.778
_refine_diff_density_min -0.472
_refine_diff_density_rms 0.065
_refine_ls_extinction_method none
_refine_ls_goodness_of_fit_ref 1.061
_refine_ls_hydrogen_treatment constr
_refine_ls_matrix_type full
_refine_ls_number_parameters 357
_refine_ls_number_reflns 4792
_refine_ls_number_restraints 0
_refine_ls_restrained_S_all 1.061
_refine_ls_R_factor_all 0.0571
_refine_ls_R_factor_gt 0.0405
_refine_ls_shift/su_max 0.000
_refine_ls_shift/su_mean 0.000
_refine_ls_structure_factor_coef Fsqd
_refine_ls_weighting_details 'calc w=1/[\s^2^(Fo^2^)+(0.0357P)^2^+10.1505P] where P=(Fo^2^+2Fc^2^)/3'
_refine_ls_weighting_scheme calc
_refine_ls_wR_factor_gt 0.0912
_refine_ls_wR_factor_ref 0.1001
_reflns_number_gt 3699
_reflns_number_total 4792
_reflns_threshold_expression >2sigma(I)
_cod_data_source_file cg100972s_si_002.cif
_cod_data_source_block pbcn
_cod_original_sg_symbol_H-M Pbcn
_cod_database_code 4500110

loop_
_symmetry_equiv_pos_as_xyz
'x, y, z'
'-x+1/2, -y+1/2, z+1/2'
'-x, y, -z+1/2'
'x+1/2, -y+1/2, -z'
'-x, -y, -z'
'x-1/2, y-1/2, -z-1/2'
'x, -y, z-1/2'
'-x-1/2, y-1/2, z'

loop_
_atom_site_label
_atom_site_type_symbol
_atom_site_fract_x
_atom_site_fract_y
_atom_site_fract_z
_atom_site_U_iso_or_equiv
_atom_site_adp_type
_atom_site_occupancy
_atom_site_symmetry_multiplicity
_atom_site_calc_flag
_atom_site_refinement_flags
_atom_site_disorder_assembly
_atom_site_disorder_group
Cd1 Cd 0.170775(12) 0.213783(13) 0.16410(3) 0.04465(11) Uani 1 1 d . . .
O1 O 0.19484(13) 0.12216(14) 0.2859(3) 0.0617(8) Uani 1 1 d . . .
O2 O 0.26095(11) 0.19388(11) 0.2744(3) 0.0429(6) Uani 1 1 d . . .
O3 O 0.38286(13) 0.20745(12) 0.5439(3) 0.0559(7) Uani 1 1 d . . .
O4 O 0.28382(12) 0.20501(12) 0.5622(3) 0.0485(7) Uani 1 1 d . . .
N1 N 0.19752(17) 0.15698(16) -0.0213(3) 0.0549(9) Uani 1 1 d . . .
N2 N 0.12713(14) 0.25819(17) 0.3493(3) 0.0519(9) Uani 1 1 d . . .
N3 N -0.07549(17) 0.16681(18) -0.6042(4) 0.0667(11) Uani 1 1 d . . .
C1 C 0.29307(16) 0.10486(18) 0.3700(4) 0.0453(10) Uani 1 1 d . C .
C2 C 0.33402(16) 0.12386(17) 0.4649(4) 0.0445(9) Uani 1 1 d . C .
C3 C 0.3775(2) 0.0859(2) 0.5121(6) 0.0659(13) Uani 1 1 d . . .
H3 H 0.4057 0.0970 0.5782 0.079 Uiso 1 1 calc R A 1
C6 C 0.2977(2) 0.0483(2) 0.3259(5) 0.0670(13) Uani 1 1 d . . .
H6 H 0.2746 0.0356 0.2525 0.080 Uiso 1 1 calc R B 1
C7 C 0.24593(17) 0.14359(18) 0.3071(3) 0.0425(9) Uani 1 1 d . . .
C8 C 0.33295(18) 0.18318(17) 0.5255(4) 0.0423(9) Uani 1 1 d . . .
C4 C 0.3779(17) 0.0262(15) 0.453(4) 0.068(9) Uani 0.50 1 d P C 1
H4 H 0.4134 0.0036 0.4652 0.082 Uiso 0.50 1 calc PR C 1
C5 C 0.3403(17) 0.0064(12) 0.397(2) 0.063(5) Uani 0.50 1 d P C 1
C9 C 0.3454(5) -0.0552(4) 0.3501(12) 0.083(3) Uani 0.50 1 d P C 1
H9A H 0.3147 -0.0624 0.2823 0.124 Uiso 0.50 1 calc PR C 1
H9B H 0.3388 -0.0815 0.4243 0.124 Uiso 0.50 1 calc PR C 1
H9C H 0.3859 -0.0617 0.3134 0.124 Uiso 0.50 1 calc PR C 1
C4A C 0.3833(18) 0.0341(18) 0.486(5) 0.076(9) Uani 0.50 1 d P C 2
C5A C 0.3417(14) 0.0147(10) 0.351(2) 0.059(5) Uani 0.50 1 d P C 2
H5A H 0.3508 -0.0184 0.2993 0.071 Uiso 0.50 1 calc PR C 2
C9A C 0.4256(7) -0.0132(5) 0.5078(17) 0.131(6) Uani 0.50 1 d P C 2
H9A1 H 0.4128 -0.0469 0.4566 0.196 Uiso 0.50 1 calc PR C 2
H9A2 H 0.4262 -0.0231 0.6014 0.196 Uiso 0.50 1 calc PR C 2
H9A3 H 0.4663 -0.0013 0.4800 0.196 Uiso 0.50 1 calc PR C 2
C11 C 0.1936(3) 0.0994(2) -0.0174(5) 0.0842(18) Uani 1 1 d . . .
H11 H 0.1959 0.0809 0.0658 0.101 Uiso 1 1 calc R . .
C12 C 0.1864(3) 0.0654(2) -0.1272(5) 0.0736(15) Uani 1 1 d . . .
H12 H 0.1826 0.0247 -0.1183 0.088 Uiso 1 1 calc R . .
C13 C 0.18488(16) 0.09038(17) -0.2503(4) 0.0452(9) Uani 1 1 d . . .
C14 C 0.1916(2) 0.14856(19) -0.2532(4) 0.0587(12) Uani 1 1 d . . .
H14 H 0.1924 0.1679 -0.3356 0.070 Uiso 1 1 calc R . .
C15 C 0.1972(2) 0.1804(2) -0.1385(4) 0.0612(12) Uani 1 1 d . . .
H15 H 0.2009 0.2212 -0.1452 0.073 Uiso 1 1 calc R . .
C16 C 0.17479(19) 0.0557(2) -0.3728(4) 0.0552(11) Uani 1 1 d . . .
H16A H 0.1671 0.0150 -0.3481 0.066 Uiso 1 1 calc R . .
H16B H 0.2122 0.0567 -0.4266 0.066 Uiso 1 1 calc R . .
C17 C 0.1221(2) 0.0774(2) -0.4553(5) 0.0646(13) Uani 1 1 d . . .
H17A H 0.1292 0.1184 -0.4786 0.077 Uiso 1 1 calc R . .
H17B H 0.1202 0.0549 -0.5379 0.077 Uiso 1 1 calc R . .
C18 C 0.0638(2) 0.0726(3) -0.3870(7) 0.0917(19) Uani 1 1 d . . .
H18A H 0.0674 0.0893 -0.2977 0.110 Uiso 1 1 calc R . .
H18B H 0.0527 0.0314 -0.3780 0.110 Uiso 1 1 calc R . .
C19 C 0.0138(2) 0.1046(2) -0.4632(6) 0.0794(16) Uani 1 1 d . . .
C30 C 0.0728(2) 0.2832(3) 0.3345(4) 0.0723(16) Uani 1 1 d . . .
H30 H 0.0532 0.2798 0.2516 0.087 Uiso 1 1 calc R . .
C21 C 0.0038(3) 0.1601(2) -0.4453(6) 0.093(2) Uani 1 1 d . . .
H21 H 0.0279 0.1808 -0.3840 0.111 Uiso 1 1 calc R . .
C32 C 0.07049(16) 0.32001(17) 0.5526(4) 0.0418(9) Uani 1 1 d . . .
C31 C 0.04366(18) 0.3135(2) 0.4319(4) 0.0646(13) Uani 1 1 d . . .
H31 H 0.0049 0.3299 0.4157 0.078 Uiso 1 1 calc R . .
C20 C -0.0411(3) 0.1889(2) -0.5137(6) 0.0862(18) Uani 1 1 d . . .
H20 H -0.0473 0.2285 -0.4926 0.103 Uiso 1 1 calc R . .
C33 C 0.12662(17) 0.29450(17) 0.5677(4) 0.0451(10) Uani 1 1 d . . .
H33 H 0.1472 0.2977 0.6495 0.054 Uiso 1 1 calc R . .
C35 C 0.03910(18) 0.35355(18) 0.6596(4) 0.0482(9) Uani 1 1 d . . .
H35A H 0.0132 0.3835 0.6187 0.058 Uiso 1 1 calc R . .
H35B H 0.0701 0.3736 0.7132 0.058 Uiso 1 1 calc R . .
C23 C -0.0618(3) 0.1146(3) -0.6360(11) 0.175(5) Uani 1 1 d . . .
H23 H -0.0825 0.0973 -0.7079 0.209 Uiso 1 1 calc R . .
C34 C 0.15312(16) 0.26467(18) 0.4665(4) 0.0444(9) Uani 1 1 d . . .
H34 H 0.1919 0.2478 0.4807 0.053 Uiso 1 1 calc R . .
C36 C 0.0000 0.3162(2) 0.7500 0.0436(13) Uani 1 2 d S . .
H36A H 0.0265 0.2911 0.8039 0.052 Uiso 0.50 1 calc PR . .
H36B H -0.0265 0.2911 0.6962 0.052 Uiso 0.50 1 calc PR . .
C22 C -0.0180(4) 0.0822(3) -0.5696(13) 0.217(7) Uani 1 1 d . . .
H22 H -0.0098 0.0438 -0.5978 0.260 Uiso 1 1 calc R . .

loop_
_atom_site_aniso_label
_atom_site_aniso_U_11
_atom_site_aniso_U_22
_atom_site_aniso_U_33
_atom_site_aniso_U_23
_atom_site_aniso_U_13
_atom_site_aniso_U_12
Cd1 0.03581(16) 0.0613(2) 0.03681(17) 0.00121(14) 0.00340(12) -0.00163(13)
O1 0.0362(15) 0.082(2) 0.067(2) 0.0153(17) -0.0052(14) -0.0164(15)
O2 0.0388(14) 0.0484(15) 0.0415(15) -0.0035(12) 0.0019(12) -0.0023(12)
O3 0.0430(16) 0.0659(19) 0.0588(18) -0.0023(15) -0.0039(14) -0.0088(14)
O4 0.0406(15) 0.0602(18) 0.0447(15) -0.0033(13) -0.0009(12) 0.0044(13)
N1 0.061(2) 0.057(2) 0.047(2) -0.0022(18) -0.0060(17) -0.0106(18)
N2 0.0299(16) 0.090(3) 0.0354(18) 0.0044(18) 0.0010(14) 0.0091(17)
N3 0.047(2) 0.064(3) 0.089(3) -0.013(2) -0.006(2) 0.0112(19)
C1 0.0311(19) 0.050(2) 0.054(2) -0.0007(19) 0.0089(17) -0.0023(17)
C2 0.034(2) 0.046(2) 0.054(2) 0.0087(18) 0.0052(18) 0.0016(17)
C3 0.047(3) 0.058(3) 0.093(4) 0.011(3) -0.007(2) 0.007(2)
C6 0.051(3) 0.061(3) 0.088(4) -0.016(3) 0.008(3) -0.006(2)
C7 0.035(2) 0.062(3) 0.0310(19) -0.0057(18) 0.0079(15) -0.0035(19)
C8 0.041(2) 0.052(2) 0.034(2) 0.0099(17) -0.0051(17) -0.0013(19)
C4 0.057(11) 0.030(7) 0.12(3) -0.017(11) -0.030(11) 0.018(7)
C5 0.077(10) 0.051(9) 0.061(13) 0.019(8) 0.020(11) 0.010(7)
C9 0.076(7) 0.059(6) 0.114(10) -0.019(6) -0.012(7) 0.018(5)
C4A 0.053(10) 0.08(2) 0.092(17) -0.004(14) -0.014(11) 0.005(11)
C5A 0.065(9) 0.038(9) 0.076(14) 0.000(9) 0.017(12) 0.009(7)
C9A 0.122(11) 0.079(9) 0.190(16) 0.030(10) -0.055(11) 0.045(8)
C11 0.140(5) 0.058(3) 0.054(3) 0.004(3) -0.034(3) 0.004(3)
C12 0.107(4) 0.050(3) 0.063(3) 0.006(2) -0.019(3) 0.011(3)
C13 0.034(2) 0.050(2) 0.052(2) -0.002(2) 0.0054(17) 0.0012(17)
C14 0.085(3) 0.053(3) 0.038(2) 0.006(2) 0.011(2) -0.017(2)
C15 0.083(3) 0.049(3) 0.051(3) 0.004(2) 0.013(2) -0.019(2)
C16 0.052(2) 0.060(3) 0.054(3) -0.012(2) -0.002(2) 0.008(2)
C17 0.062(3) 0.061(3) 0.070(3) -0.009(2) -0.015(2) 0.005(2)
C18 0.058(3) 0.078(4) 0.139(6) 0.040(4) -0.009(3) -0.001(3)
C19 0.047(3) 0.077(4) 0.115(5) 0.014(3) -0.014(3) -0.005(3)
C30 0.038(2) 0.145(5) 0.034(2) -0.006(3) -0.0057(18) 0.022(3)
C21 0.092(4) 0.075(4) 0.112(5) -0.018(3) -0.053(4) 0.026(3)
C32 0.0328(19) 0.058(2) 0.034(2) 0.0050(18) 0.0060(16) -0.0065(17)
C31 0.032(2) 0.121(4) 0.041(2) -0.007(3) -0.0012(18) 0.021(2)
C20 0.085(4) 0.069(3) 0.105(5) -0.021(3) -0.044(4) 0.021(3)
C33 0.037(2) 0.063(3) 0.035(2) 0.0037(19) -0.0067(16) -0.0064(18)
C35 0.044(2) 0.058(2) 0.043(2) 0.002(2) 0.0063(18) -0.0045(19)
C23 0.101(5) 0.109(6) 0.314(13) -0.099(7) -0.115(7) 0.047(4)
C34 0.0287(18) 0.064(3) 0.041(2) 0.0106(19) -0.0010(16) 0.0021(17)
C36 0.043(3) 0.051(3) 0.037(3) 0.000 0.011(2) 0.000
C22 0.136(7) 0.091(5) 0.423(18) -0.097(8) -0.157(10) 0.050(5)

loop_
_atom_type_symbol
_atom_type_description
_atom_type_scat_dispersion_real
_atom_type_scat_dispersion_imag
_atom_type_scat_source
C C 0.0033 0.0016 'International Tables Vol C Tables 4.2.6.8 and 6.1.1.4'
H H 0.0000 0.0000 'International Tables Vol C Tables 4.2.6.8 and 6.1.1.4'
N N 0.0061 0.0033 'International Tables Vol C Tables 4.2.6.8 and 6.1.1.4'
O O 0.0106 0.0060 'International Tables Vol C Tables 4.2.6.8 and 6.1.1.4'
Cd Cd -0.8075 1.2024 'International Tables Vol C Tables 4.2.6.8 and 6.1.1.4'

loop_
_geom_angle_atom_site_label_1
_geom_angle_atom_site_label_2
_geom_angle_atom_site_label_3
_geom_angle
_geom_angle_site_symmetry_1
_geom_angle_site_symmetry_3
O2 Cd1 N2 92.87(10) . .
O2 Cd1 O4 90.40(9) . 2_554
N2 Cd1 O4 100.20(11) . 2_554
O2 Cd1 N1 93.51(11) . .
N2 Cd1 N1 168.59(12) . .
O4 Cd1 N1 89.21(11) 2_554 .
O2 Cd1 N3 140.05(12) . 3_554
N2 Cd1 N3 92.42(13) . 3_554
O4 Cd1 N3 127.40(12) 2_554 3_554
N1 Cd1 N3 76.65(14) . 3_554
O2 Cd1 O3 141.80(9) . 2_554
N2 Cd1 O3 83.06(11) . 2_554
O4 Cd1 O3 53.54(9) 2_554 2_554
N1 Cd1 O3 97.64(11) . 2_554
N3 Cd1 O3 78.16(11) 3_554 2_554
O2 Cd1 O1 54.21(9) . .
N2 Cd1 O1 93.45(12) . .
O4 Cd1 O1 142.77(9) 2_554 .
N1 Cd1 O1 82.66(12) . .
N3 Cd1 O1 85.95(12) 3_554 .
O3 Cd1 O1 163.54(9) 2_554 .
C7 O1 Cd1 86.6(2) . .
C7 O2 Cd1 94.9(2) . .
C8 O3 Cd1 89.1(2) . 2
C8 O4 Cd1 94.9(2) . 2
C15 N1 C11 116.0(4) . .
C15 N1 Cd1 119.6(3) . .
C11 N1 Cd1 120.8(3) . .
C34 N2 C30 115.9(4) . .
C34 N2 Cd1 126.2(3) . .
C30 N2 Cd1 117.7(3) . .
C23 N3 C20 114.3(5) . .
C23 N3 Cd1 123.8(4) . 3_554
C20 N3 Cd1 120.3(3) . 3_554
C6 C1 C2 118.3(4) . .
C6 C1 C7 118.2(4) . .
C2 C1 C7 123.4(4) . .
C3 C2 C1 119.3(4) . .
C3 C2 C8 116.5(4) . .
C1 C2 C8 124.2(3) . .
C4A C3 C2 127.7(19) . .
C4A C3 C4 12(3) . .
C2 C3 C4 116.5(13) . .
C5A C6 C1 124.6(14) . .
C5A C6 C5 17.8(15) . .
C1 C6 C5 119.3(13) . .
O1 C7 O2 124.1(4) . .
O1 C7 C1 117.2(4) . .
O2 C7 C1 118.7(3) . .
O1 C7 Cd1 66.3(2) . .
O2 C7 Cd1 57.9(2) . .
C1 C7 Cd1 172.2(2) . .
O3 C8 O4 122.4(4) . .
O3 C8 C2 117.2(4) . .
O4 C8 C2 120.2(3) . .
C5 C4 C3 126(3) . .
C4 C5 C9 120(3) . .
C4 C5 C6 116(3) . .
C9 C5 C6 120(2) . .
C3 C4A C9A 140(3) . .
C3 C4A C5A 112(3) . .
C9A C4A C5A 106(2) . .
C6 C5A C4A 114(2) . .
N1 C11 C12 123.6(5) . .
C11 C12 C13 120.0(5) . .
C14 C13 C12 115.7(4) . .
C14 C13 C16 121.9(4) . .
C12 C13 C16 122.3(4) . .
C13 C14 C15 121.3(4) . .
N1 C15 C14 123.2(4) . .
C13 C16 C17 113.4(4) . .
C18 C17 C16 112.6(4) . .
C17 C18 C19 110.7(5) . .
C21 C19 C22 112.8(6) . .
C21 C19 C18 121.4(5) . .
C22 C19 C18 125.0(6) . .
N2 C30 C31 123.9(4) . .
C19 C21 C20 121.5(5) . .
C31 C32 C33 116.1(4) . .
C31 C32 C35 120.4(4) . .
C33 C32 C35 123.5(4) . .
C32 C31 C30 120.0(4) . .
N3 C20 C21 125.8(5) . .
C34 C33 C32 120.9(4) . .
C32 C35 C36 113.8(3) . .
N3 C23 C22 123.0(7) . .
N2 C34 C33 123.1(3) . .
C35 C36 C35 111.2(5) . 3_556
C19 C22 C23 121.6(7) . .

loop_
_geom_bond_atom_site_label_1
_geom_bond_atom_site_label_2
_geom_bond_distance
_geom_bond_site_symmetry_2
Cd1 O2 2.329(3) .
Cd1 N2 2.352(3) .
Cd1 O4 2.368(3) 2_554
Cd1 N1 2.374(4) .
Cd1 N3 2.443(4) 3_554
Cd1 O3 2.493(3) 2_554
Cd1 O1 2.512(3) .
O1 C7 1.250(5) .
O2 C7 1.255(5) .
O3 C8 1.250(5) .
O3 Cd1 2.493(3) 2
O4 C8 1.252(5) .
O4 Cd1 2.368(3) 2
N1 C15 1.309(5) .
N1 C11 1.336(6) .
N2 C34 1.332(5) .
N2 C30 1.339(5) .
N3 C23 1.287(7) .
N3 C20 1.298(6) .
N3 Cd1 2.443(4) 3_554
C1 C6 1.388(6) .
C1 C2 1.393(6) .
C1 C7 1.514(6) .
C2 C3 1.387(6) .
C2 C8 1.505(6) .
C3 C4A 1.23(4) .
C3 C4 1.51(3) .
C6 C5A 1.27(3) .
C6 C5 1.53(3) .
C4 C5 1.11(5) .
C5 C9 1.51(3) .
C4A C9A 1.45(4) .
C4A C5A 1.71(5) .
C11 C12 1.375(7) .
C12 C13 1.380(6) .
C13 C14 1.354(6) .
C13 C16 1.498(6) .
C14 C15 1.385(6) .
C16 C17 1.519(6) .
C17 C18 1.466(7) .
C18 C19 1.538(7) .
C19 C21 1.315(7) .
C19 C22 1.390(10) .
C30 C31 1.374(6) .
C21 C20 1.381(7) .
C32 C31 1.371(5) .
C32 C33 1.380(5) .
C32 C35 1.505(5) .
C33 C34 1.370(6) .
C35 C36 1.528(5) .
C23 C22 1.397(10) .
C36 C35 1.528(5) 3_556

loop_
_geom_torsion_atom_site_label_1
_geom_torsion_atom_site_label_2
_geom_torsion_atom_site_label_3
_geom_torsion_atom_site_label_4
_geom_torsion
_geom_torsion_site_symmetry_1
_geom_torsion_site_symmetry_4
O2 Cd1 O1 C7 -2.4(2) . .
N2 Cd1 O1 C7 -93.5(2) . .
O4 Cd1 O1 C7 18.4(3) 2_554 .
N1 Cd1 O1 C7 97.3(2) . .
N3 Cd1 O1 C7 174.3(2) 3_554 .
O3 Cd1 O1 C7 -170.6(3) 2_554 .
N2 Cd1 O2 C7 94.6(2) . .
O4 Cd1 O2 C7 -165.1(2) 2_554 .
N1 Cd1 O2 C7 -75.9(2) . .
N3 Cd1 O2 C7 -2.6(3) 3_554 .
O3 Cd1 O2 C7 177.0(2) 2_554 .
O1 Cd1 O2 C7 2.4(2) . .
O2 Cd1 N1 C15 -124.8(4) . .
N2 Cd1 N1 C15 111.3(6) . .
O4 Cd1 N1 C15 -34.4(4) 2_554 .
N3 Cd1 N1 C15 94.4(4) 3_554 .
O3 Cd1 N1 C15 18.6(4) 2_554 .
O1 Cd1 N1 C15 -178.0(4) . .
C7 Cd1 N1 C15 -151.1(4) . .
O2 Cd1 N1 C11 77.3(4) . .
N2 Cd1 N1 C11 -46.5(8) . .
O4 Cd1 N1 C11 167.7(4) 2_554 .
N3 Cd1 N1 C11 -63.4(4) 3_554 .
O3 Cd1 N1 C11 -139.3(4) 2_554 .
O1 Cd1 N1 C11 24.1(4) . .
C7 Cd1 N1 C11 51.0(4) . .
O2 Cd1 N2 C34 -0.3(4) . .
O4 Cd1 N2 C34 -91.2(4) 2_554 .
N1 Cd1 N2 C34 123.7(6) . .
N3 Cd1 N2 C34 140.1(4) 3_554 .
O3 Cd1 N2 C34 -142.1(4) 2_554 .
O1 Cd1 N2 C34 54.0(4) . .
C7 Cd1 N2 C34 26.9(4) . .
O2 Cd1 N2 C30 174.6(4) . .
O4 Cd1 N2 C30 83.7(4) 2_554 .
N1 Cd1 N2 C30 -61.5(8) . .
N3 Cd1 N2 C30 -45.0(4) 3_554 .
O3 Cd1 N2 C30 32.7(4) 2_554 .
O1 Cd1 N2 C30 -131.1(4) . .
C7 Cd1 N2 C30 -158.3(4) . .
C6 C1 C2 C3 -0.2(6) . .
C7 C1 C2 C3 -176.8(4) . .
C6 C1 C2 C8 -177.5(4) . .
C7 C1 C2 C8 5.8(6) . .
C1 C2 C3 C4A -5(3) . .
C8 C2 C3 C4A 173(3) . .
C1 C2 C3 C4 1(2) . .
C8 C2 C3 C4 179(2) . .
C2 C1 C6 C5A -10.8(13) . .
C7 C1 C6 C5A 166.1(11) . .
C2 C1 C6 C5 9.3(13) . .
C7 C1 C6 C5 -173.8(12) . .
Cd1 O1 C7 O2 4.4(4) . .
Cd1 O1 C7 C1 -172.3(3) . .
Cd1 O2 C7 O1 -4.8(4) . .
Cd1 O2 C7 C1 171.9(3) . .
C6 C1 C7 O1 42.3(5) . .
C2 C1 C7 O1 -141.1(4) . .
C6 C1 C7 O2 -134.6(4) . .
C2 C1 C7 O2 42.0(5) . .
C6 C1 C7 Cd1 -73(2) . .
C2 C1 C7 Cd1 104(2) . .
O2 Cd1 C7 O1 175.7(4) . .
N2 Cd1 C7 O1 88.5(2) . .
O4 Cd1 C7 O1 -167.7(2) 2_554 .
N1 Cd1 C7 O1 -80.2(2) . .
N3 Cd1 C7 O1 -6.1(3) 3_554 .
O3 Cd1 C7 O1 166.1(5) 2_554 .
N2 Cd1 C7 O2 -87.2(2) . .
O4 Cd1 C7 O2 16.7(2) 2_554 .
N1 Cd1 C7 O2 104.1(2) . .
N3 Cd1 C7 O2 178.2(2) 3_554 .
O3 Cd1 C7 O2 -9.5(6) 2_554 .
O1 Cd1 C7 O2 -175.7(4) . .
O2 Cd1 C7 C1 -66(2) . .
N2 Cd1 C7 C1 -153(2) . .
O4 Cd1 C7 C1 -49(2) 2_554 .
N1 Cd1 C7 C1 38(2) . .
N3 Cd1 C7 C1 112(2) 3_554 .
O3 Cd1 C7 C1 -76(2) 2_554 .
O1 Cd1 C7 C1 118(2) . .
Cd1 O3 C8 O4 2.9(4) 2 .
Cd1 O3 C8 C2 -172.9(3) 2 .
Cd1 O4 C8 O3 -3.1(4) 2 .
Cd1 O4 C8 C2 172.6(3) 2 .
C3 C2 C8 O3 43.0(5) . .
C1 C2 C8 O3 -139.6(4) . .
C3 C2 C8 O4 -132.9(4) . .
C1 C2 C8 O4 44.5(6) . .
C4A C3 C4 C5 139(21) . .
C2 C3 C4 C5 -17(5) . .
C3 C4 C5 C9 -176(3) . .
C3 C4 C5 C6 26(6) . .
C5A C6 C5 C4 89(10) . .
C1 C6 C5 C4 -23(4) . .
C5A C6 C5 C9 -68(8) . .
C1 C6 C5 C9 179.7(14) . .
C2 C3 C4A C9A 172(4) . .
C4 C3 C4A C9A 145(22) . .
C2 C3 C4A C5A 15(4) . .
C4 C3 C4A C5A -12(15) . .
C1 C6 C5A C4A 21(3) . .
C5 C6 C5A C4A -57(8) . .
C3 C4A C5A C6 -22(4) . .
C9A C4A C5A C6 173(2) . .
C15 N1 C11 C12 -3.3(9) . .
Cd1 N1 C11 C12 155.4(5) . .
N1 C11 C12 C13 2.1(10) . .
C11 C12 C13 C14 0.8(8) . .
C11 C12 C13 C16 -177.6(5) . .
C12 C13 C14 C15 -2.4(7) . .
C16 C13 C14 C15 176.0(4) . .
C11 N1 C15 C14 1.6(8) . .
Cd1 N1 C15 C14 -157.3(4) . .
C13 C14 C15 N1 1.3(8) . .
C14 C13 C16 C17 -53.1(6) . .
C12 C13 C16 C17 125.2(5) . .
C13 C16 C17 C18 -63.7(6) . .
C16 C17 C18 C19 170.0(5) . .
C17 C18 C19 C21 -86.8(8) . .
C17 C18 C19 C22 82.5(9) . .
C34 N2 C30 C31 -0.8(8) . .
Cd1 N2 C30 C31 -176.1(4) . .
C22 C19 C21 C20 9.6(11) . .
C18 C19 C21 C20 180.0(6) . .
C33 C32 C31 C30 -0.3(7) . .
C35 C32 C31 C30 179.5(5) . .
N2 C30 C31 C32 0.7(9) . .
C23 N3 C20 C21 -5.3(11) . .
Cd1 N3 C20 C21 160.9(6) 3_554 .
C19 C21 C20 N3 -3.3(12) . .
C31 C32 C33 C34 0.1(6) . .
C35 C32 C33 C34 -179.7(4) . .
C31 C32 C35 C36 92.1(5) . .
C33 C32 C35 C36 -88.1(4) . .
C20 N3 C23 C22 6.5(15) . .
Cd1 N3 C23 C22 -159.1(9) 3_554 .
C30 N2 C34 C33 0.5(7) . .
Cd1 N2 C34 C33 175.4(3) . .
C32 C33 C34 N2 -0.2(6) . .
C32 C35 C36 C35 -170.0(4) . 3_556
C21 C19 C22 C23 -8.3(15) . .
C18 C19 C22 C23 -178.3(9) . .
N3 C23 C22 C19 0.2(19) . .
